data_7111364
loop_
_publ_author_name
'Villanueva, Luis'
'Arroyo, Maribel'
'Bern&#xFFFD;s, Sylvain'
'Torrens, Hugo'

_publ_section_title
;
 Conversion of [Pt(SRf)2(PPh2 ? n(C6F5)n + 1)2] ( n = 0 or 1, Rf?C6HF4-4)
 through carbon?fluorine bond activation to
 [Pt(SRf)2(1,2-C6F4(SRf)-(PPh2))] and chiral
 [Pt(SRf)2(1,2-C6F4(SRf)(PPh(C6F5)))]Electronic Supplementary Information
 (ESI) available: experimental procedures and spectral data for all new
 compounds and crystallographic data for 5, 8 and 10.
 http://www.rsc.org/suppdata/cc/b4/b407328b/
;
_journal_issue 17
_journal_name_full 'Chemical Communications'
_journal_page_first 1942
_journal_page_last 1943
_journal_paper_doi 10.1039/b407328b
_journal_year 2004
_chemical_formula_moiety 'C36 H8 F21 P Pt S3'
_chemical_formula_sum 'C36 H8 F21 P Pt S3'
_chemical_formula_weight 1161.66
_space_group_IT_number 2
_symmetry_cell_setting triclinic
_symmetry_space_group_name_Hall '-P 1'
_symmetry_space_group_name_H-M 'P -1'
_atom_sites_solution_hydrogens geom
_atom_sites_solution_primary direct
_atom_sites_solution_secondary difmap
_audit_creation_date 2003-06-02
_audit_creation_method SHELXL-97
_cell_angle_alpha 96.898(8)
_cell_angle_beta 107.898(7)
_cell_angle_gamma 105.595(7)
_cell_formula_units_Z 2
_cell_length_a 11.8338(10)
_cell_length_b 12.4575(14)
_cell_length_c 14.5848(13)
_cell_measurement_reflns_used 88
_cell_measurement_temperature 296(1)
_cell_measurement_theta_max 13.01
_cell_measurement_theta_min 4.70
_cell_volume 1921.9(4)
_computing_cell_refinement 'XSCAnS 2.21 (Fait, 1996)'
_computing_data_collection 'XSCAnS 2.21 (Fait, 1996)'
_computing_data_reduction 'XSCAnS 2.21 (Fait, 1996)'
_computing_molecular_graphics 'SHELXTL 5.10 (Sheldrick, 1998)'
_computing_publication_material 'SHELX97 (Sheldrick, 1997)'
_computing_structure_refinement 'SHELX97 (Sheldrick, 1997)'
_computing_structure_solution 'SHELXTL 5.10 (Sheldrick, 1998)'
_diffrn_ambient_temperature 296(1)
_diffrn_detector 'Scintillation counter'
_diffrn_measured_fraction_theta_full 0.994
_diffrn_measured_fraction_theta_max 0.994
_diffrn_measurement_device_type 'Bruker P4'
_diffrn_measurement_method '\w scans'
_diffrn_radiation_monochromator graphite
_diffrn_radiation_probe x-ray
_diffrn_radiation_type MoK\a
_diffrn_radiation_wavelength 0.71073
_diffrn_reflns_av_R_equivalents 0.0295
_diffrn_reflns_av_sigmaI/netI 0.0403
_diffrn_reflns_limit_h_max 13
_diffrn_reflns_limit_h_min -13
_diffrn_reflns_limit_k_max 14
_diffrn_reflns_limit_k_min -14
_diffrn_reflns_limit_l_max 17
_diffrn_reflns_limit_l_min -16
_diffrn_reflns_number 13307
_diffrn_reflns_theta_full 25.00
_diffrn_reflns_theta_max 25.00
_diffrn_reflns_theta_min 1.74
_diffrn_source 'fine-focus sealed tube'
_diffrn_source_current 30
_diffrn_source_power 1.5
_diffrn_source_voltage 50
_diffrn_standards_decay_% 1.5
_diffrn_standards_interval_count 97
_diffrn_standards_number 3
_exptl_absorpt_coefficient_mu 3.986
_exptl_absorpt_correction_T_max 0.888
_exptl_absorpt_correction_T_min 0.480
_exptl_absorpt_correction_type psi-scan
_exptl_absorpt_process_details '50 psi scans with XSCAnS 2.21 (Fait, 1996)'
_exptl_crystal_colour yellow
_exptl_crystal_density_diffrn 2.007
_exptl_crystal_density_method 'not measured'
_exptl_crystal_description irregular
_exptl_crystal_F_000 1108
_exptl_crystal_size_max 0.32
_exptl_crystal_size_mid 0.28
_exptl_crystal_size_min 0.10
_refine_diff_density_max 1.595
_refine_diff_density_min -1.253
_refine_diff_density_rms 0.088
_refine_ls_extinction_method none
_refine_ls_goodness_of_fit_ref 1.042
_refine_ls_hydrogen_treatment constr
_refine_ls_matrix_type full
_refine_ls_number_parameters 559
_refine_ls_number_reflns 6727
_refine_ls_number_restraints 0
_refine_ls_restrained_S_all 1.042
_refine_ls_R_factor_all 0.0460
_refine_ls_R_factor_gt 0.0348
_refine_ls_shift/su_max 0.001
_refine_ls_shift/su_mean 0.000
_refine_ls_structure_factor_coef Fsqd
_refine_ls_weighting_details 'calc w=1/[\s^2^(Fo^2^)+(0.0452P)^2^+1.0207P] where P=(Fo^2^+2Fc^2^)/3'
_refine_ls_weighting_scheme calc
_refine_ls_wR_factor_gt 0.0798
_refine_ls_wR_factor_ref 0.0849
_reflns_number_gt 5688
_reflns_number_total 6727
_reflns_threshold_expression I>2\s(I)
_cod_data_source_file b407328bsup1.cif
_cod_data_source_block lv104-3
_cod_depositor_comments
;
The following automatic conversions were performed:

'_symmetry_cell_setting' value 'Triclinic' changed to 'triclinic'
according to /home/saulius/struct/CIF-dictionaries/cif_core.dic
dictionary named 'cif_core.dic' version 2.4.2 from 2011-04-26.

Automatic conversion script
Id: cif_fix_values 1891 2012-01-12 08:04:46Z andrius 
;
_cod_original_cell_volume 1921.9(3)
_cod_database_code 7111364

loop_
_symmetry_equiv_pos_as_xyz
'x, y, z'
'-x, -y, -z'

loop_
_atom_site_label
_atom_site_type_symbol
_atom_site_fract_x
_atom_site_fract_y
_atom_site_fract_z
_atom_site_U_iso_or_equiv
_atom_site_adp_type
_atom_site_occupancy
_atom_site_symmetry_multiplicity
_atom_site_calc_flag
_atom_site_refinement_flags
Pt1 Pt 1.152004(16) 0.184248(15) 0.195152(16) 0.04798(9) Uani 1 1 d .
P1 P 1.29295(12) 0.12814(11) 0.30165(11) 0.0548(3) Uani 1 1 d .
S1 S 1.17821(12) 0.08099(11) 0.06765(11) 0.0559(3) Uani 1 1 d .
S2 S 1.13357(13) 0.29202(13) 0.32656(12) 0.0667(4) Uani 1 1 d .
S3 S 1.00155(13) 0.22678(12) 0.06961(11) 0.0605(4) Uani 1 1 d .
C1 C 1.2982(4) 0.0236(4) 0.1247(5) 0.0548(14) Uani 1 1 d .
C2 C 1.3416(5) 0.0335(4) 0.2266(5) 0.0574(14) Uani 1 1 d .
C3 C 1.4220(5) -0.0266(5) 0.2637(5) 0.0700(17) Uani 1 1 d .
C4 C 1.4583(6) -0.0925(5) 0.2030(7) 0.079(2) Uani 1 1 d .
C5 C 1.4189(6) -0.0977(5) 0.1044(7) 0.0774(19) Uani 1 1 d .
C6 C 1.3367(5) -0.0421(5) 0.0637(5) 0.0661(16) Uani 1 1 d .
C7 C 1.2537(5) 0.1758(5) 0.0070(5) 0.0634(15) Uani 1 1 d .
C8 C 1.3706(6) 0.2574(5) 0.0522(5) 0.0672(16) Uani 1 1 d .
C9 C 1.4227(7) 0.3256(6) 0.0005(8) 0.088(2) Uani 1 1 d .
C10 C 1.3591(11) 0.3184(8) -0.0968(8) 0.103(3) Uani 1 1 d .
H10A H 1.3946 0.3667 -0.1316 0.123 Uiso 1 1 calc R
C11 C 1.2429(11) 0.2393(8) -0.1420(6) 0.103(3) Uani 1 1 d .
C12 C 1.1891(7) 0.1679(6) -0.0927(5) 0.0785(19) Uani 1 1 d .
C13 C 1.4361(5) 0.2389(5) 0.3831(5) 0.0716(17) Uani 1 1 d .
C14 C 1.5217(8) 0.2190(8) 0.4621(7) 0.123(3) Uani 1 1 d .
H14A H 1.5083 0.1465 0.4755 0.147 Uiso 1 1 calc R
C15 C 1.6285(9) 0.3091(10) 0.5214(9) 0.157(5) Uani 1 1 d .
H15A H 1.6859 0.2975 0.5761 0.189 Uiso 1 1 calc R
C16 C 1.6496(8) 0.4167(10) 0.4989(9) 0.147(5) Uani 1 1 d .
H16A H 1.7232 0.4760 0.5359 0.176 Uiso 1 1 calc R
C17 C 1.5627(7) 0.4337(7) 0.4236(7) 0.104(3) Uani 1 1 d .
H17A H 1.5745 0.5069 0.4117 0.124 Uiso 1 1 calc R
C18 C 1.4569(5) 0.3468(5) 0.3635(5) 0.0765(18) Uani 1 1 d .
H18A H 1.3997 0.3603 0.3100 0.092 Uiso 1 1 calc R
C19 C 1.2305(6) 0.0406(5) 0.3785(5) 0.0670(15) Uani 1 1 d .
C20 C 1.1660(6) -0.0742(6) 0.3436(5) 0.0724(16) Uani 1 1 d .
C21 C 1.1105(8) -0.1434(7) 0.3951(7) 0.095(2) Uani 1 1 d .
C22 C 1.1137(10) -0.0956(10) 0.4836(8) 0.114(3) Uani 1 1 d .
C23 C 1.1747(10) 0.0196(10) 0.5230(6) 0.111(3) Uani 1 1 d .
C24 C 1.2317(8) 0.0866(7) 0.4702(5) 0.088(2) Uani 1 1 d .
C25 C 0.9789(5) 0.2955(4) 0.2978(4) 0.0540(13) Uani 1 1 d .
C26 C 0.9606(5) 0.3999(5) 0.3184(5) 0.0663(16) Uani 1 1 d .
C27 C 0.8429(7) 0.4088(7) 0.3059(6) 0.091(2) Uani 1 1 d .
C28 C 0.7419(7) 0.3147(8) 0.2730(6) 0.103(3) Uani 1 1 d .
H28A H 0.6631 0.3197 0.2672 0.124 Uiso 1 1 calc R
C29 C 0.7558(6) 0.2120(7) 0.2483(6) 0.089(2) Uani 1 1 d .
C30 C 0.8737(6) 0.2017(5) 0.2620(5) 0.0673(16) Uani 1 1 d .
C31 C 1.0281(6) 0.3737(5) 0.1010(4) 0.0611(14) Uani 1 1 d .
C32 C 1.1434(7) 0.4564(5) 0.1365(5) 0.0746(17) Uani 1 1 d .
C33 C 1.1576(10) 0.5708(6) 0.1580(6) 0.106(3) Uani 1 1 d .
C34 C 1.0518(13) 0.6063(7) 0.1423(7) 0.118(4) Uani 1 1 d .
H34A H 1.0597 0.6834 0.1566 0.141 Uiso 1 1 calc R
C35 C 0.9409(11) 0.5270(8) 0.1067(6) 0.105(3) Uani 1 1 d .
C36 C 0.9252(7) 0.4115(6) 0.0873(5) 0.0747(18) Uani 1 1 d .
F3 F 1.4621(4) -0.0257(4) 0.3612(3) 0.0972(13) Uani 1 1 d .
F4 F 1.5361(4) -0.1491(4) 0.2435(4) 0.1137(16) Uani 1 1 d .
F5 F 1.4580(4) -0.1583(4) 0.0464(4) 0.1078(15) Uani 1 1 d .
F6 F 1.2986(3) -0.0475(3) -0.0327(3) 0.0853(11) Uani 1 1 d .
F8 F 1.4340(3) 0.2664(3) 0.1482(3) 0.0851(11) Uani 1 1 d .
F9 F 1.5375(5) 0.4019(4) 0.0471(5) 0.1265(19) Uani 1 1 d .
F11 F 1.1785(7) 0.2306(5) -0.2372(4) 0.155(2) Uani 1 1 d .
F12 F 1.0739(5) 0.0922(4) -0.1383(3) 0.1085(15) Uani 1 1 d .
F20 F 1.1555(4) -0.1262(3) 0.2532(3) 0.0933(12) Uani 1 1 d .
F21 F 1.0530(6) -0.2549(4) 0.3582(5) 0.1350(19) Uani 1 1 d .
F22 F 1.0551(7) -0.1580(6) 0.5340(5) 0.174(3) Uani 1 1 d .
F23 F 1.1757(7) 0.0704(7) 0.6102(4) 0.172(3) Uani 1 1 d .
F24 F 1.2899(5) 0.1984(4) 0.5110(3) 0.1166(15) Uani 1 1 d .
F26 F 1.0595(3) 0.4970(3) 0.3542(4) 0.0928(12) Uani 1 1 d .
F27 F 0.8339(5) 0.5135(5) 0.3288(5) 0.146(2) Uani 1 1 d .
F29 F 0.6555(4) 0.1161(5) 0.2147(5) 0.150(2) Uani 1 1 d .
F30 F 0.8835(4) 0.0972(3) 0.2422(3) 0.0968(13) Uani 1 1 d .
F32 F 1.2491(4) 0.4268(4) 0.1506(4) 0.1049(14) Uani 1 1 d .
F33 F 1.2737(6) 0.6470(4) 0.1910(5) 0.167(3) Uani 1 1 d .
F35 F 0.8347(7) 0.5564(5) 0.0883(5) 0.158(3) Uani 1 1 d .
F36 F 0.8082(4) 0.3354(4) 0.0501(4) 0.1020(14) Uani 1 1 d .

loop_
_atom_site_aniso_label
_atom_site_aniso_U_11
_atom_site_aniso_U_22
_atom_site_aniso_U_33
_atom_site_aniso_U_23
_atom_site_aniso_U_13
_atom_site_aniso_U_12
Pt1 0.03889(11) 0.04053(12) 0.05807(14) -0.00135(8) 0.00940(8) 0.01707(8)
P1 0.0465(7) 0.0490(7) 0.0594(9) -0.0005(6) 0.0066(6) 0.0201(6)
S1 0.0450(7) 0.0526(7) 0.0605(8) -0.0050(6) 0.0086(6) 0.0197(6)
S2 0.0531(8) 0.0741(9) 0.0625(9) -0.0117(7) 0.0060(7) 0.0324(7)
S3 0.0512(7) 0.0562(8) 0.0642(9) -0.0002(7) 0.0050(6) 0.0260(6)
C1 0.040(3) 0.041(3) 0.078(4) 0.000(3) 0.016(3) 0.017(2)
C2 0.042(3) 0.045(3) 0.079(4) 0.006(3) 0.013(3) 0.018(2)
C3 0.056(3) 0.065(4) 0.088(5) 0.019(3) 0.017(3) 0.028(3)
C4 0.055(3) 0.056(3) 0.130(7) 0.011(4) 0.027(4) 0.035(3)
C5 0.061(4) 0.056(3) 0.117(6) 0.000(4) 0.035(4) 0.026(3)
C6 0.059(3) 0.052(3) 0.081(5) -0.005(3) 0.021(3) 0.021(3)
C7 0.067(4) 0.060(3) 0.071(4) 0.007(3) 0.025(3) 0.037(3)
C8 0.066(4) 0.069(4) 0.082(5) 0.020(3) 0.031(4) 0.038(3)
C9 0.085(5) 0.072(4) 0.139(8) 0.038(5) 0.060(5) 0.043(4)
C10 0.156(9) 0.101(6) 0.121(8) 0.057(6) 0.088(7) 0.091(7)
C11 0.164(9) 0.096(6) 0.081(6) 0.025(5) 0.048(6) 0.088(6)
C12 0.103(5) 0.077(4) 0.068(4) 0.011(4) 0.025(4) 0.058(4)
C13 0.053(3) 0.064(4) 0.081(4) -0.008(3) 0.006(3) 0.022(3)
C14 0.088(5) 0.104(6) 0.120(7) -0.019(5) -0.033(5) 0.043(5)
C15 0.095(7) 0.128(8) 0.163(10) -0.046(8) -0.053(6) 0.049(6)
C16 0.057(5) 0.133(9) 0.171(10) -0.072(8) -0.016(6) 0.016(5)
C17 0.065(5) 0.078(5) 0.132(7) -0.025(5) 0.028(5) -0.003(4)
C18 0.052(3) 0.063(4) 0.097(5) -0.014(3) 0.020(3) 0.011(3)
C19 0.064(3) 0.069(4) 0.064(4) 0.010(3) 0.012(3) 0.030(3)
C20 0.071(4) 0.072(4) 0.072(4) 0.018(4) 0.023(3) 0.023(3)
C21 0.105(6) 0.086(5) 0.094(6) 0.032(5) 0.036(5) 0.027(5)
C22 0.127(7) 0.131(8) 0.097(7) 0.056(7) 0.049(6) 0.038(6)
C23 0.131(7) 0.152(9) 0.064(5) 0.031(6) 0.043(5) 0.057(7)
C24 0.107(6) 0.089(5) 0.067(5) 0.006(4) 0.023(4) 0.045(4)
C25 0.050(3) 0.056(3) 0.054(3) 0.005(3) 0.017(2) 0.020(2)
C26 0.052(3) 0.062(3) 0.086(4) 0.003(3) 0.028(3) 0.021(3)
C27 0.068(4) 0.093(5) 0.116(6) 0.000(4) 0.035(4) 0.041(4)
C28 0.060(4) 0.143(8) 0.105(6) -0.006(5) 0.035(4) 0.037(5)
C29 0.049(3) 0.099(5) 0.092(5) -0.010(4) 0.032(4) -0.013(4)
C30 0.075(4) 0.056(3) 0.067(4) 0.002(3) 0.033(3) 0.009(3)
C31 0.075(4) 0.059(3) 0.058(3) 0.017(3) 0.023(3) 0.034(3)
C32 0.086(5) 0.063(4) 0.067(4) 0.014(3) 0.013(3) 0.029(3)
C33 0.150(8) 0.053(4) 0.079(5) 0.012(4) 0.011(5) 0.014(5)
C34 0.210(12) 0.059(5) 0.086(6) 0.017(4) 0.040(7) 0.062(6)
C35 0.180(9) 0.094(6) 0.087(6) 0.033(5) 0.057(6) 0.098(7)
C36 0.096(5) 0.075(4) 0.067(4) 0.020(3) 0.027(4) 0.050(4)
F3 0.096(3) 0.105(3) 0.103(3) 0.035(3) 0.020(2) 0.065(3)
F4 0.097(3) 0.105(3) 0.166(5) 0.037(3) 0.041(3) 0.079(3)
F5 0.096(3) 0.091(3) 0.151(4) -0.007(3) 0.053(3) 0.056(2)
F6 0.081(2) 0.080(2) 0.090(3) -0.016(2) 0.032(2) 0.0305(19)
F8 0.0545(19) 0.085(2) 0.096(3) 0.015(2) 0.0122(19) 0.0109(18)
F9 0.101(3) 0.101(3) 0.206(6) 0.062(4) 0.078(4) 0.037(3)
F11 0.260(7) 0.155(5) 0.077(4) 0.040(3) 0.047(4) 0.117(5)
F12 0.117(3) 0.102(3) 0.070(3) -0.013(2) -0.010(2) 0.043(3)
F20 0.112(3) 0.061(2) 0.095(3) 0.001(2) 0.048(2) 0.003(2)
F21 0.161(5) 0.086(3) 0.165(5) 0.052(3) 0.076(4) 0.021(3)
F22 0.210(7) 0.200(6) 0.135(5) 0.094(5) 0.093(5) 0.044(5)
F23 0.230(7) 0.226(7) 0.089(4) 0.027(4) 0.085(5) 0.089(6)
F24 0.153(4) 0.106(3) 0.079(3) -0.010(2) 0.030(3) 0.049(3)
F26 0.069(2) 0.056(2) 0.141(4) -0.007(2) 0.032(2) 0.0189(18)
F27 0.112(4) 0.118(4) 0.226(7) 0.003(4) 0.063(4) 0.077(3)
F29 0.084(3) 0.149(5) 0.165(5) -0.028(4) 0.064(3) -0.039(3)
F30 0.119(3) 0.056(2) 0.107(3) 0.001(2) 0.053(3) 0.006(2)
F32 0.069(2) 0.091(3) 0.130(4) 0.032(3) 0.013(2) 0.008(2)
F33 0.186(6) 0.068(3) 0.158(5) 0.022(3) -0.006(4) -0.020(3)
F35 0.230(7) 0.156(5) 0.182(6) 0.065(4) 0.104(5) 0.161(5)
F36 0.083(3) 0.118(3) 0.131(4) 0.041(3) 0.039(3) 0.066(3)

loop_
_atom_type_symbol
_atom_type_description
_atom_type_scat_dispersion_real
_atom_type_scat_dispersion_imag
_atom_type_scat_source
C C 0.0033 0.0016 'International Tables Vol C Tables 4.2.6.8 and 6.1.1.4'
H H 0.0000 0.0000 'International Tables Vol C Tables 4.2.6.8 and 6.1.1.4'
F F 0.0171 0.0103 'International Tables Vol C Tables 4.2.6.8 and 6.1.1.4'
P P 0.1023 0.0942 'International Tables Vol C Tables 4.2.6.8 and 6.1.1.4'
S S 0.1246 0.1234 'International Tables Vol C Tables 4.2.6.8 and 6.1.1.4'
Pt Pt -1.7033 8.3905 'International Tables Vol C Tables 4.2.6.8 and 6.1.1.4'

loop_
_geom_angle_atom_site_label_1
_geom_angle_atom_site_label_2
_geom_angle_atom_site_label_3
_geom_angle
P1 Pt1 S1 89.41(5)
P1 Pt1 S2 89.29(5)
S1 Pt1 S2 177.84(5)
P1 Pt1 S3 173.74(5)
S1 Pt1 S3 84.62(5)
S2 Pt1 S3 96.74(5)
C13 P1 C2 106.0(3)
C13 P1 C19 107.5(3)
C2 P1 C19 104.9(3)
C13 P1 Pt1 116.9(2)
C2 P1 Pt1 106.10(19)
C19 P1 Pt1 114.49(19)
C7 S1 C1 101.4(3)
C7 S1 Pt1 109.28(19)
C1 S1 Pt1 105.2(2)
C25 S2 Pt1 110.52(19)
C31 S3 Pt1 107.0(2)
C2 C1 C6 121.0(5)
C2 C1 S1 120.6(4)
C6 C1 S1 118.0(5)
C3 C2 C1 117.0(5)
C3 C2 P1 125.0(5)
C1 C2 P1 118.0(4)
F3 C3 C4 118.3(6)
F3 C3 C2 119.9(6)
C4 C3 C2 121.7(7)
F4 C4 C5 120.7(6)
F4 C4 C3 118.8(8)
C5 C4 C3 120.4(6)
F5 C5 C4 120.3(6)
F5 C5 C6 119.6(8)
C4 C5 C6 120.1(6)
F6 C6 C5 119.8(6)
F6 C6 C1 120.5(5)
C5 C6 C1 119.7(7)
C8 C7 C12 118.3(6)
C8 C7 S1 124.3(5)
C12 C7 S1 117.4(5)
F8 C8 C9 120.1(7)
F8 C8 C7 119.1(6)
C9 C8 C7 120.8(7)
F9 C9 C8 118.6(8)
F9 C9 C10 120.5(8)
C8 C9 C10 120.9(8)
C11 C10 C9 118.9(8)
C11 C10 H10A 120.6
C9 C10 H10A 120.6
F11 C11 C10 120.1(10)
F11 C11 C12 118.2(10)
C10 C11 C12 121.7(8)
F12 C12 C11 120.6(8)
F12 C12 C7 119.9(7)
C11 C12 C7 119.5(8)
C14 C13 C18 120.1(6)
C14 C13 P1 122.8(6)
C18 C13 P1 117.2(5)
C13 C14 C15 119.1(9)
C13 C14 H14A 120.5
C15 C14 H14A 120.5
C14 C15 C16 120.0(9)
C14 C15 H15A 120.0
C16 C15 H15A 120.0
C17 C16 C15 119.3(8)
C17 C16 H16A 120.4
C15 C16 H16A 120.4
C16 C17 C18 122.0(9)
C16 C17 H17A 119.0
C18 C17 H17A 119.0
C17 C18 C13 119.4(7)
C17 C18 H18A 120.3
C13 C18 H18A 120.3
C20 C19 C24 115.1(6)
C20 C19 P1 121.6(5)
C24 C19 P1 122.9(5)
F20 C20 C19 119.6(6)
F20 C20 C21 115.8(6)
C19 C20 C21 124.6(7)
F21 C21 C22 120.1(8)
F21 C21 C20 121.5(8)
C22 C21 C20 118.4(8)
F22 C22 C21 120.6(10)
F22 C22 C23 118.9(10)
C21 C22 C23 120.5(8)
F23 C23 C22 121.6(9)
F23 C23 C24 118.6(10)
C22 C23 C24 119.7(8)
F24 C24 C19 120.5(7)
F24 C24 C23 117.9(7)
C19 C24 C23 121.6(8)
C30 C25 C26 116.2(5)
C30 C25 S2 125.0(4)
C26 C25 S2 118.7(4)
F26 C26 C27 117.7(6)
F26 C26 C25 120.1(5)
C27 C26 C25 122.2(6)
C28 C27 F27 121.7(6)
C28 C27 C26 120.0(7)
F27 C27 C26 118.3(7)
C27 C28 C29 119.2(6)
C27 C28 H28A 120.4
C29 C28 H28A 120.4
F29 C29 C28 120.3(7)
F29 C29 C30 118.3(7)
C28 C29 C30 121.3(6)
F30 C30 C25 119.9(6)
F30 C30 C29 119.1(6)
C25 C30 C29 121.0(6)
C32 C31 C36 116.4(6)
C32 C31 S3 125.2(5)
C36 C31 S3 118.4(5)
F32 C32 C31 120.2(5)
F32 C32 C33 117.6(7)
C31 C32 C33 122.3(7)
F33 C33 C32 118.8(9)
F33 C33 C34 121.1(8)
C32 C33 C34 120.0(8)
C35 C34 C33 117.7(7)
C35 C34 H34A 121.1
C33 C34 H34A 121.1
C34 C35 F35 120.4(8)
C34 C35 C36 122.9(8)
F35 C35 C36 116.7(10)
F36 C36 C35 119.4(7)
F36 C36 C31 119.9(6)
C35 C36 C31 120.6(8)

loop_
_geom_bond_atom_site_label_1
_geom_bond_atom_site_label_2
_geom_bond_distance
Pt1 P1 2.2313(14)
Pt1 S1 2.2812(14)
Pt1 S2 2.3064(15)
Pt1 S3 2.3537(14)
P1 C13 1.815(6)
P1 C2 1.833(6)
P1 C19 1.833(7)
S1 C7 1.773(6)
S1 C1 1.784(5)
S2 C25 1.761(5)
S3 C31 1.750(6)
C1 C2 1.392(8)
C1 C6 1.394(8)
C2 C3 1.388(8)
C3 F3 1.352(8)
C3 C4 1.374(9)
C4 F4 1.345(7)
C4 C5 1.356(10)
C5 F5 1.333(8)
C5 C6 1.372(9)
C6 F6 1.325(8)
C7 C8 1.380(8)
C7 C12 1.397(9)
C8 F8 1.344(7)
C8 C9 1.353(10)
C9 F9 1.339(9)
C9 C10 1.366(12)
C10 C11 1.361(12)
C10 H10A 0.9300
C11 F11 1.338(10)
C11 C12 1.357(12)
C12 F12 1.338(8)
C13 C14 1.379(10)
C13 C18 1.381(9)
C14 C15 1.392(12)
C14 H14A 0.9300
C15 C16 1.393(16)
C15 H15A 0.9300
C16 C17 1.337(14)
C16 H16A 0.9300
C17 C18 1.370(9)
C17 H17A 0.9300
C18 H18A 0.9300
C19 C20 1.373(9)
C19 C24 1.385(9)
C20 F20 1.351(8)
C20 C21 1.376(10)
C21 F21 1.329(9)
C21 C22 1.340(13)
C22 F22 1.336(10)
C22 C23 1.379(13)
C23 F23 1.345(10)
C23 C24 1.384(12)
C24 F24 1.342(8)
C25 C30 1.364(8)
C25 C26 1.389(8)
C26 F26 1.347(7)
C26 C27 1.384(8)
C27 C28 1.339(11)
C27 F27 1.347(8)
C28 C29 1.353(11)
C28 H28A 0.9300
C29 F29 1.348(7)
C29 C30 1.391(10)
C30 F30 1.343(7)
C31 C32 1.368(9)
C31 C36 1.387(8)
C32 F32 1.361(8)
C32 C33 1.374(10)
C33 F33 1.343(10)
C33 C34 1.400(14)
C34 C35 1.315(13)
C34 H34A 0.9300
C35 F35 1.360(10)
C35 C36 1.383(10)
C36 F36 1.348(8)

loop_
_geom_torsion_atom_site_label_1
_geom_torsion_atom_site_label_2
_geom_torsion_atom_site_label_3
_geom_torsion_atom_site_label_4
_geom_torsion
S1 Pt1 P1 C13 116.7(3)
S2 Pt1 P1 C13 -61.6(3)
S3 Pt1 P1 C13 134.3(5)
S1 Pt1 P1 C2 -1.22(18)
S2 Pt1 P1 C2 -179.50(18)
S3 Pt1 P1 C2 16.4(6)
S1 Pt1 P1 C19 -116.4(2)
S2 Pt1 P1 C19 65.3(2)
S3 Pt1 P1 C19 -98.8(5)
P1 Pt1 S1 C7 -111.2(2)
S2 Pt1 S1 C7 -58.2(15)
S3 Pt1 S1 C7 70.7(2)
P1 Pt1 S1 C1 -3.01(18)
S2 Pt1 S1 C1 50.0(15)
S3 Pt1 S1 C1 178.89(18)
P1 Pt1 S2 C25 -146.5(2)
S1 Pt1 S2 C25 160.5(14)
S3 Pt1 S2 C25 31.8(2)
P1 Pt1 S3 C31 -151.8(5)
S1 Pt1 S3 C31 -134.1(2)
S2 Pt1 S3 C31 44.2(2)
C7 S1 C1 C2 122.5(5)
Pt1 S1 C1 C2 8.6(5)
C7 S1 C1 C6 -64.6(5)
Pt1 S1 C1 C6 -178.4(4)
C6 C1 C2 C3 -1.4(8)
S1 C1 C2 C3 171.3(4)
C6 C1 C2 P1 176.6(4)
S1 C1 C2 P1 -10.7(6)
C13 P1 C2 C3 59.9(6)
C19 P1 C2 C3 -53.7(5)
Pt1 P1 C2 C3 -175.2(4)
C13 P1 C2 C1 -118.0(5)
C19 P1 C2 C1 128.5(4)
Pt1 P1 C2 C1 6.9(4)
C1 C2 C3 F3 -176.4(5)
P1 C2 C3 F3 5.8(8)
C1 C2 C3 C4 0.5(9)
P1 C2 C3 C4 -177.3(5)
F3 C3 C4 F4 -2.8(9)
C2 C3 C4 F4 -179.7(6)
F3 C3 C4 C5 178.9(6)
C2 C3 C4 C5 2.0(10)
F4 C4 C5 F5 -0.7(10)
C3 C4 C5 F5 177.6(6)
F4 C4 C5 C6 178.1(6)
C3 C4 C5 C6 -3.6(10)
F5 C5 C6 F6 -1.1(9)
C4 C5 C6 F6 180.0(6)
F5 C5 C6 C1 -178.4(5)
C4 C5 C6 C1 2.7(9)
C2 C1 C6 F6 -177.4(5)
S1 C1 C6 F6 9.6(7)
C2 C1 C6 C5 -0.2(9)
S1 C1 C6 C5 -173.1(5)
C1 S1 C7 C8 -51.1(5)
Pt1 S1 C7 C8 59.6(5)
C1 S1 C7 C12 130.0(4)
Pt1 S1 C7 C12 -119.3(4)
C12 C7 C8 F8 179.8(5)
S1 C7 C8 F8 0.9(7)
C12 C7 C8 C9 -2.0(8)
S1 C7 C8 C9 179.1(5)
F8 C8 C9 F9 -0.4(9)
C7 C8 C9 F9 -178.6(5)
F8 C8 C9 C10 -179.4(6)
C7 C8 C9 C10 2.5(10)
F9 C9 C10 C11 179.6(6)
C8 C9 C10 C11 -1.5(11)
C9 C10 C11 F11 179.9(6)
C9 C10 C11 C12 0.0(11)
F11 C11 C12 F12 -1.0(10)
C10 C11 C12 F12 178.9(6)
F11 C11 C12 C7 -179.4(6)
C10 C11 C12 C7 0.4(10)
C8 C7 C12 F12 -177.9(5)
S1 C7 C12 F12 1.1(7)
C8 C7 C12 C11 0.5(9)
S1 C7 C12 C11 179.6(5)
C2 P1 C13 C14 -72.4(7)
C19 P1 C13 C14 39.4(8)
Pt1 P1 C13 C14 169.7(6)
C2 P1 C13 C18 108.0(5)
C19 P1 C13 C18 -140.2(5)
Pt1 P1 C13 C18 -9.9(6)
C18 C13 C14 C15 0.2(14)
P1 C13 C14 C15 -179.4(8)
C13 C14 C15 C16 -1.9(18)
C14 C15 C16 C17 3.9(19)
C15 C16 C17 C18 -4.3(16)
C16 C17 C18 C13 2.6(12)
C14 C13 C18 C17 -0.5(11)
P1 C13 C18 C17 179.1(5)
C13 P1 C19 C20 -147.7(5)
C2 P1 C19 C20 -35.1(6)
Pt1 P1 C19 C20 80.8(5)
C13 P1 C19 C24 40.0(6)
C2 P1 C19 C24 152.5(6)
Pt1 P1 C19 C24 -91.6(6)
C24 C19 C20 F20 177.6(6)
P1 C19 C20 F20 4.7(9)
C24 C19 C20 C21 -3.2(10)
P1 C19 C20 C21 -176.1(6)
F20 C20 C21 F21 1.5(11)
C19 C20 C21 F21 -177.7(7)
F20 C20 C21 C22 -177.4(8)
C19 C20 C21 C22 3.4(12)
F21 C21 C22 F22 -2.7(15)
C20 C21 C22 F22 176.2(8)
F21 C21 C22 C23 179.1(9)
C20 C21 C22 C23 -2.0(15)
F22 C22 C23 F23 -0.4(15)
C21 C22 C23 F23 177.8(9)
F22 C22 C23 C24 -177.5(8)
C21 C22 C23 C24 0.7(16)
C20 C19 C24 F24 -178.8(6)
P1 C19 C24 F24 -6.0(10)
C20 C19 C24 C23 1.8(11)
P1 C19 C24 C23 174.6(6)
F23 C23 C24 F24 2.7(13)
C22 C23 C24 F24 179.9(8)
F23 C23 C24 C19 -177.8(7)
C22 C23 C24 C19 -0.6(14)
Pt1 S2 C25 C30 51.7(6)
Pt1 S2 C25 C26 -132.8(5)
C30 C25 C26 F26 179.9(6)
S2 C25 C26 F26 4.0(8)
C30 C25 C26 C27 1.5(10)
S2 C25 C26 C27 -174.4(6)
F26 C26 C27 C28 -178.3(7)
C25 C26 C27 C28 0.2(13)
F26 C26 C27 F27 0.8(12)
C25 C26 C27 F27 179.3(7)
F27 C27 C28 C29 178.1(8)
C26 C27 C28 C29 -2.8(14)
C27 C28 C29 F29 -179.7(8)
C27 C28 C29 C30 3.9(13)
C26 C25 C30 F30 -178.6(6)
S2 C25 C30 F30 -3.0(9)
C26 C25 C30 C29 -0.5(9)
S2 C25 C30 C29 175.2(5)
F29 C29 C30 F30 -0.5(10)
C28 C29 C30 F30 175.9(7)
F29 C29 C30 C25 -178.7(6)
C28 C29 C30 C25 -2.2(12)
Pt1 S3 C31 C32 43.3(6)
Pt1 S3 C31 C36 -138.2(5)
C36 C31 C32 F32 -179.0(6)
S3 C31 C32 F32 -0.5(9)
C36 C31 C32 C33 0.2(10)
S3 C31 C32 C33 178.7(6)
F32 C32 C33 F33 0.4(11)
C31 C32 C33 F33 -178.8(7)
F32 C32 C33 C34 178.3(7)
C31 C32 C33 C34 -0.9(12)
F33 C33 C34 C35 177.7(8)
C32 C33 C34 C35 -0.2(13)
C33 C34 C35 F35 -178.9(8)
C33 C34 C35 C36 2.1(14)
C34 C35 C36 F36 -179.6(8)
F35 C35 C36 F36 1.3(11)
C34 C35 C36 C31 -2.9(12)
F35 C35 C36 C31 178.0(7)
C32 C31 C36 F36 178.3(6)
S3 C31 C36 F36 -0.4(9)
C32 C31 C36 C35 1.6(10)
S3 C31 C36 C35 -177.0(5)
